data_7214846
loop_
_publ_author_name
'Cheng, Lin'
'Zhang, Limin'
'Cao, Qingna'
'Gou, Shaohua'
'Zhang, Xiuying'
'Fang, Lei'

_publ_section_title
;
 Temperature-induced chiral Ag(i) coordination polymers with structural
 variation from 1D to 2D: synthesis, luminescence and SHG response
;
_journal_issue 21
_journal_name_full CrystEngComm
_journal_page_first 7502
_journal_paper_doi 10.1039/c2ce26198g
_journal_volume 14
_journal_year 2012
_chemical_formula_sum 'C73 H104 Ag5 B4 F16 N17 O6'
_chemical_formula_weight 2202.32
_chemical_name_systematic
;
?
;
_space_group_IT_number 4
_symmetry_cell_setting monoclinic
_symmetry_space_group_name_Hall 'P 2yb'
_symmetry_space_group_name_H-M 'P 1 21 1'
_atom_sites_solution_hydrogens geom
_atom_sites_solution_primary direct
_atom_sites_solution_secondary difmap
_audit_creation_method SHELXL-97
_cell_angle_alpha 90.00
_cell_angle_beta 93.6670(10)
_cell_angle_gamma 90.00
_cell_formula_units_Z 2
_cell_length_a 13.6526(14)
_cell_length_b 17.5146(17)
_cell_length_c 19.2169(19)
_cell_measurement_temperature 123(2)
_cell_volume 4585.7(8)
_computing_cell_refinement 'SMART (Bruker, 2000)'
_computing_data_collection 'SMART (Bruker, 2000)'
_computing_data_reduction 'SAINT (Bruker, 2000)'
_computing_molecular_graphics
;
ORTEPIII (Burnett & Johnson, 1996); ORTEP-3 for Windows (Farrugia, 1997);
PLATON (Spek, 2009)
;
_computing_publication_material 'SHELXTL (Bruker, 2000)'
_computing_structure_refinement 'SHELXL-97 (Sheldrick, 2008)'
_computing_structure_solution 'SHELXTL (Bruker, 2000)'
_diffrn_ambient_temperature 123(2)
_diffrn_measured_fraction_theta_full 0.988
_diffrn_measured_fraction_theta_max 0.988
_diffrn_measurement_device_type 'Bruker SMART APEX CCD'
_diffrn_measurement_method '\f and \w scan'
_diffrn_radiation_monochromator graphite
_diffrn_radiation_source 'fine-focus sealed tube'
_diffrn_radiation_type MoK\a
_diffrn_radiation_wavelength 0.71073
_diffrn_reflns_av_R_equivalents 0.0470
_diffrn_reflns_av_sigmaI/netI 0.0852
_diffrn_reflns_limit_h_max 16
_diffrn_reflns_limit_h_min -16
_diffrn_reflns_limit_k_max 21
_diffrn_reflns_limit_k_min -20
_diffrn_reflns_limit_l_max 20
_diffrn_reflns_limit_l_min -23
_diffrn_reflns_number 34445
_diffrn_reflns_theta_full 26.00
_diffrn_reflns_theta_max 26.00
_diffrn_reflns_theta_min 2.12
_exptl_absorpt_coefficient_mu 1.138
_exptl_absorpt_correction_T_max 0.8214
_exptl_absorpt_correction_T_min 0.7641
_exptl_absorpt_correction_type multi-scan
_exptl_absorpt_process_details 'SADABS (Sheldrick, 2008)'
_exptl_crystal_colour colorless
_exptl_crystal_density_diffrn 1.595
_exptl_crystal_density_method 'not measured'
_exptl_crystal_description block
_exptl_crystal_F_000 2216
_exptl_crystal_size_max 0.25
_exptl_crystal_size_mid 0.22
_exptl_crystal_size_min 0.18
_refine_diff_density_max 0.803
_refine_diff_density_min -0.540
_refine_diff_density_rms 0.104
_refine_ls_abs_structure_details 'Flack H D (1983), Acta Cryst. A39, 876-881'
_refine_ls_abs_structure_Flack 0.00(3)
_refine_ls_extinction_method none
_refine_ls_goodness_of_fit_ref 1.017
_refine_ls_hydrogen_treatment constr
_refine_ls_matrix_type full
_refine_ls_number_parameters 1099
_refine_ls_number_reflns 17138
_refine_ls_number_restraints 11
_refine_ls_restrained_S_all 1.021
_refine_ls_R_factor_all 0.0921
_refine_ls_R_factor_gt 0.0572
_refine_ls_shift/su_max 0.001
_refine_ls_shift/su_mean 0.000
_refine_ls_structure_factor_coef Fsqd
_refine_ls_weighting_details 'calc w=1/[\s^2^(Fo^2^)+(0.0713P)^2^+0.0000P] where P=(Fo^2^+2Fc^2^)/3'
_refine_ls_weighting_scheme calc
_refine_ls_wR_factor_gt 0.1241
_refine_ls_wR_factor_ref 0.1448
_reflns_number_gt 11779
_reflns_number_total 17138
_reflns_threshold_expression >2sigma(I)
_cod_data_source_file c2ce26198g.txt
_cod_data_source_block 2
_cod_original_sg_symbol_H-M P2(1)
_cod_database_code 7214846

loop_
_symmetry_equiv_pos_as_xyz
'x, y, z'
'-x, y+1/2, -z'

loop_
_atom_site_label
_atom_site_type_symbol
_atom_site_fract_x
_atom_site_fract_y
_atom_site_fract_z
_atom_site_U_iso_or_equiv
_atom_site_adp_type
_atom_site_occupancy
_atom_site_symmetry_multiplicity
_atom_site_calc_flag
_atom_site_refinement_flags
Ag1 Ag -0.03575(5) 0.92256(4) 1.04563(4) 0.0495(2) Uani 1 1 d .
Ag2 Ag -0.06651(5) 1.09949(4) 1.03561(4) 0.04628(19) Uani 1 1 d .
Ag3 Ag 0.48770(5) 1.48054(4) 1.42528(4) 0.0491(2) Uani 1 1 d .
Ag4 Ag 0.59487(5) 1.33268(4) 1.44414(4) 0.0518(2) Uani 1 1 d .
Ag5 Ag 0.18941(5) 1.29758(5) 1.17819(4) 0.0581(2) Uani 1 1 d .
B1 B -0.3218(10) 0.9814(9) 1.1909(7) 0.061(4) Uani 1 1 d .
B2 B 0.1299(9) 1.1857(9) 1.4699(8) 0.065(4) Uani 1 1 d .
B3 B 0.5978(9) 1.3955(7) 1.1659(8) 0.057(3) Uani 1 1 d .
B4 B 0.4290(6) 1.6548(6) 1.4764(5) 0.040(3) Uani 1 1 d D
F1 F -0.4178(12) 0.9959(8) 1.1543(12) 0.263(10) Uani 1 1 d .
F2 F -0.3243(10) 1.0364(6) 1.2348(6) 0.147(4) Uani 1 1 d .
F3 F -0.2555(6) 0.9929(4) 1.1457(5) 0.122(3) Uani 1 1 d .
F4 F -0.3327(6) 0.9114(4) 1.2094(4) 0.092(2) Uani 1 1 d .
F5 F 0.0922(6) 1.2092(6) 1.5308(4) 0.107(3) Uani 1 1 d .
F6 F 0.1237(5) 1.2431(4) 1.4207(3) 0.082(2) Uani 1 1 d .
F7 F 0.0798(6) 1.1227(5) 1.4425(5) 0.109(3) Uani 1 1 d .
F8 F 0.2279(4) 1.1671(4) 1.4840(4) 0.0766(19) Uani 1 1 d .
F9 F 0.6450(10) 1.4550(7) 1.1377(7) 0.184(5) Uani 1 1 d .
F10 F 0.5209(8) 1.4069(7) 1.1997(9) 0.230(9) Uani 1 1 d .
F11 F 0.5889(10) 1.3353(8) 1.1249(7) 0.187(5) Uani 1 1 d .
F12 F 0.6630(12) 1.3747(11) 1.2112(8) 0.267(10) Uani 1 1 d .
F13 F 0.4536(14) 1.7089(8) 1.4327(8) 0.274(10) Uani 1 1 d D
F14 F 0.3649(8) 1.6838(11) 1.5163(7) 0.250(8) Uani 1 1 d D
F15 F 0.3852(12) 1.5934(9) 1.4470(10) 0.306(11) Uani 1 1 d D
F16 F 0.5098(6) 1.6302(5) 1.5090(5) 0.129(3) Uani 1 1 d D
C1 C 0.1276(8) 1.1004(7) 0.9677(7) 0.072(3) Uani 1 1 d .
H1A H 0.0865 1.1234 0.9318 0.087 Uiso 1 1 calc R
C2 C 0.2257(10) 1.0823(7) 0.9564(8) 0.086(4) Uani 1 1 d .
H2A H 0.2505 1.0890 0.9117 0.104 Uiso 1 1 calc R
C3 C 0.2850(10) 1.0547(10) 1.0110(11) 0.110(6) Uani 1 1 d .
H3A H 0.3525 1.0455 1.0051 0.132 Uiso 1 1 calc R
C4 C 0.2466(9) 1.0404(9) 1.0744(10) 0.107(5) Uani 1 1 d .
H4A H 0.2877 1.0214 1.1123 0.128 Uiso 1 1 calc R
C5 C 0.1486(7) 1.0536(7) 1.0828(6) 0.061(3) Uani 1 1 d .
C6 C 0.1037(8) 1.0366(7) 1.1495(6) 0.063(3) Uani 1 1 d .
H6A H 0.0518 1.0746 1.1572 0.076 Uiso 1 1 calc R
H6B H 0.1543 1.0405 1.1886 0.076 Uiso 1 1 calc R
C7 C 0.0049(7) 0.9401(6) 1.2085(5) 0.054(3) Uani 1 1 d .
H7A H -0.0462 0.9806 1.2123 0.065 Uiso 1 1 calc R
C8 C 0.0677(9) 0.9390(9) 1.2764(6) 0.085(4) Uani 1 1 d .
H8A H 0.0998 0.9894 1.2834 0.101 Uiso 1 1 calc R
H8B H 0.1199 0.9002 1.2733 0.101 Uiso 1 1 calc R
C9 C 0.0069(13) 0.9208(13) 1.3409(7) 0.128(6) Uani 1 1 d .
H9A H 0.0500 0.9209 1.3843 0.154 Uiso 1 1 calc R
H9B H -0.0455 0.9593 1.3453 0.154 Uiso 1 1 calc R
C10 C -0.0383(11) 0.8403(10) 1.3273(7) 0.103(5) Uani 1 1 d .
H10A H 0.0146 0.8025 1.3221 0.124 Uiso 1 1 calc R
H10B H -0.0759 0.8247 1.3674 0.124 Uiso 1 1 calc R
C11 C -0.1055(8) 0.8424(7) 1.2616(5) 0.069(3) Uani 1 1 d .
H11A H -0.1580 0.8805 1.2670 0.083 Uiso 1 1 calc R
H11B H -0.1369 0.7918 1.2541 0.083 Uiso 1 1 calc R
C12 C -0.0482(7) 0.8631(6) 1.1978(5) 0.052(3) Uani 1 1 d .
H12A H 0.0019 0.8225 1.1912 0.063 Uiso 1 1 calc R
C13 C -0.1613(8) 0.7933(6) 1.1135(5) 0.055(3) Uani 1 1 d .
H13A H -0.1978 0.7738 1.1527 0.066 Uiso 1 1 calc R
H13B H -0.1100 0.7557 1.1035 0.066 Uiso 1 1 calc R
C14 C -0.2306(7) 0.8041(5) 1.0498(5) 0.048(2) Uani 1 1 d .
C15 C -0.3232(8) 0.8263(7) 1.0538(6) 0.063(3) Uani 1 1 d .
H15A H -0.3479 0.8346 1.0982 0.076 Uiso 1 1 calc R
C16 C -0.3850(8) 0.8378(7) 0.9935(6) 0.066(3) Uani 1 1 d .
H16A H -0.4508 0.8544 0.9967 0.080 Uiso 1 1 calc R
C17 C -0.3478(7) 0.8245(6) 0.9291(6) 0.057(3) Uani 1 1 d .
H17A H -0.3887 0.8326 0.8879 0.068 Uiso 1 1 calc R
C18 C -0.1974(7) 0.7905(6) 0.9842(5) 0.050(2) Uani 1 1 d .
H18A H -0.1316 0.7738 0.9811 0.060 Uiso 1 1 calc R
C19 C 0.0761(7) 0.9271(6) 0.9114(6) 0.064(3) Uani 1 1 d .
H19A H 0.1256 0.9055 0.9425 0.077 Uiso 1 1 calc R
C20 C 0.0990(9) 0.9430(7) 0.8464(7) 0.077(4) Uani 1 1 d .
H20A H 0.1620 0.9308 0.8314 0.092 Uiso 1 1 calc R
C21 C 0.0280(9) 0.9782(8) 0.8006(6) 0.073(3) Uani 1 1 d .
H21A H 0.0417 0.9908 0.7542 0.088 Uiso 1 1 calc R
C22 C -0.0595(8) 0.9933(7) 0.8252(5) 0.061(3) Uani 1 1 d .
H22A H -0.1079 1.0180 0.7954 0.074 Uiso 1 1 calc R
C23 C -0.0824(7) 0.9749(6) 0.8914(5) 0.048(2) Uani 1 1 d .
C24 C -0.1837(6) 0.9876(5) 0.9161(5) 0.045(2) Uani 1 1 d .
H24A H -0.2326 0.9835 0.8760 0.055 Uiso 1 1 calc R
H24B H -0.1983 0.9474 0.9502 0.055 Uiso 1 1 calc R
C25 C -0.2888(6) 1.0732(5) 0.9772(5) 0.041(2) Uani 1 1 d .
H25A H -0.3008 1.0284 1.0077 0.049 Uiso 1 1 calc R
C26 C -0.3734(6) 1.0773(7) 0.9222(5) 0.058(3) Uani 1 1 d .
H26A H -0.3613 1.1197 0.8898 0.070 Uiso 1 1 calc R
H26B H -0.3756 1.0293 0.8950 0.070 Uiso 1 1 calc R
C27 C -0.4683(7) 1.0890(9) 0.9515(6) 0.076(4) Uani 1 1 d .
H27A H -0.4847 1.0434 0.9789 0.091 Uiso 1 1 calc R
H27B H -0.5195 1.0947 0.9130 0.091 Uiso 1 1 calc R
C28 C -0.4689(7) 1.1566(8) 0.9965(6) 0.077(4) Uani 1 1 d .
H28A H -0.5327 1.1592 1.0181 0.092 Uiso 1 1 calc R
H28B H -0.4631 1.2028 0.9673 0.092 Uiso 1 1 calc R
C29 C -0.3876(6) 1.1571(6) 1.0532(5) 0.053(3) Uani 1 1 d .
H29A H -0.3992 1.1160 1.0870 0.064 Uiso 1 1 calc R
H29B H -0.3880 1.2064 1.0783 0.064 Uiso 1 1 calc R
C30 C -0.2875(6) 1.1454(6) 1.0238(5) 0.042(2) Uani 1 1 d .
H30A H -0.2726 1.1907 0.9946 0.050 Uiso 1 1 calc R
C31 C -0.1963(7) 1.2062(6) 1.1249(5) 0.052(3) Uani 1 1 d .
H31A H -0.2562 1.2139 1.1504 0.062 Uiso 1 1 calc R
H31B H -0.1878 1.2515 1.0950 0.062 Uiso 1 1 calc R
C32 C -0.1095(7) 1.1986(5) 1.1757(5) 0.045(2) Uani 1 1 d .
C33 C -0.1123(7) 1.1546(6) 1.2359(5) 0.054(3) Uani 1 1 d .
H33A H -0.1697 1.1266 1.2451 0.064 Uiso 1 1 calc R
C34 C -0.0297(8) 1.1522(7) 1.2826(5) 0.059(3) Uani 1 1 d .
H34A H -0.0299 1.1236 1.3245 0.071 Uiso 1 1 calc R
C35 C 0.0517(7) 1.1924(6) 1.2660(5) 0.055(3) Uani 1 1 d .
H35A H 0.1081 1.1908 1.2976 0.066 Uiso 1 1 calc R
C36 C -0.0208(7) 1.2364(6) 1.1641(5) 0.046(2) Uani 1 1 d .
H36A H -0.0169 1.2653 1.1226 0.056 Uiso 1 1 calc R
C37 C 0.6215(10) 1.3766(8) 1.5953(6) 0.075(4) Uani 1 1 d .
H37A H 0.5826 1.3318 1.5974 0.090 Uiso 1 1 calc R
C38 C 0.6450(11) 1.4157(10) 1.6572(6) 0.089(4) Uani 1 1 d .
H38A H 0.6269 1.3966 1.7009 0.106 Uiso 1 1 calc R
C39 C 0.6957(10) 1.4830(10) 1.6522(7) 0.086(4) Uani 1 1 d .
H39A H 0.7103 1.5128 1.6928 0.103 Uiso 1 1 calc R
C40 C 0.7248(8) 1.5073(7) 1.5902(6) 0.067(3) Uani 1 1 d .
H40A H 0.7607 1.5535 1.5863 0.081 Uiso 1 1 calc R
C41 C 0.7001(7) 1.4616(6) 1.5315(6) 0.057(3) Uani 1 1 d .
C42 C 0.7281(7) 1.4878(7) 1.4591(5) 0.055(3) Uani 1 1 d .
H42A H 0.7872 1.5206 1.4641 0.066 Uiso 1 1 calc R
H42B H 0.7440 1.4426 1.4309 0.066 Uiso 1 1 calc R
C43 C 0.6680(7) 1.5481(6) 1.3501(5) 0.053(3) Uani 1 1 d .
H43A H 0.6807 1.4988 1.3261 0.063 Uiso 1 1 calc R
C44 C 0.7568(8) 1.5978(7) 1.3442(6) 0.071(3) Uani 1 1 d .
H44A H 0.8158 1.5702 1.3632 0.086 Uiso 1 1 calc R
H44B H 0.7497 1.6445 1.3725 0.086 Uiso 1 1 calc R
C45 C 0.7709(11) 1.6209(10) 1.2678(7) 0.102(5) Uani 1 1 d .
H45A H 0.8285 1.6550 1.2664 0.122 Uiso 1 1 calc R
H45B H 0.7840 1.5746 1.2403 0.122 Uiso 1 1 calc R
C46 C 0.6840(12) 1.6598(9) 1.2368(7) 0.094(5) Uani 1 1 d .
H46A H 0.6943 1.6722 1.1875 0.113 Uiso 1 1 calc R
H46B H 0.6744 1.7083 1.2619 0.113 Uiso 1 1 calc R
C47 C 0.5901(10) 1.6093(8) 1.2402(5) 0.079(4) Uani 1 1 d .
H47A H 0.5318 1.6392 1.2233 0.095 Uiso 1 1 calc R
H47B H 0.5954 1.5645 1.2092 0.095 Uiso 1 1 calc R
C48 C 0.5770(8) 1.5817(7) 1.3158(5) 0.061(3) Uani 1 1 d .
H48A H 0.5581 1.6268 1.3439 0.073 Uiso 1 1 calc R
C49 C 0.3986(8) 1.5552(6) 1.2857(6) 0.062(3) Uani 1 1 d .
H49A H 0.4026 1.5644 1.2351 0.075 Uiso 1 1 calc R
H49B H 0.3853 1.6046 1.3082 0.075 Uiso 1 1 calc R
C50 C 0.3153(8) 1.5005(6) 1.2969(6) 0.056(3) Uani 1 1 d .
C51 C 0.2495(8) 1.5119(8) 1.3488(6) 0.069(3) Uani 1 1 d .
H51A H 0.2563 1.5542 1.3797 0.083 Uiso 1 1 calc R
C52 C 0.1756(8) 1.4605(8) 1.3536(6) 0.070(3) Uani 1 1 d .
H52A H 0.1283 1.4687 1.3870 0.084 Uiso 1 1 calc R
C53 C 0.1674(7) 1.3979(7) 1.3120(5) 0.057(3) Uani 1 1 d .
H53A H 0.1160 1.3625 1.3185 0.069 Uiso 1 1 calc R
C54 C 0.3036(7) 1.4356(6) 1.2552(5) 0.048(2) Uani 1 1 d .
H54A H 0.3489 1.4265 1.2207 0.057 Uiso 1 1 calc R
C55 C 0.4159(8) 1.4637(7) 1.5698(5) 0.064(3) Uani 1 1 d .
H55A H 0.4480 1.5117 1.5742 0.076 Uiso 1 1 calc R
C56 C 0.3782(10) 1.4324(8) 1.6261(6) 0.080(4) Uani 1 1 d .
H56A H 0.3858 1.4570 1.6702 0.097 Uiso 1 1 calc R
C57 C 0.3272(11) 1.3625(9) 1.6190(7) 0.091(4) Uani 1 1 d .
H57A H 0.2967 1.3412 1.6575 0.109 Uiso 1 1 calc R
C58 C 0.3221(8) 1.3260(8) 1.5566(5) 0.066(3) Uani 1 1 d .
H58A H 0.2925 1.2771 1.5514 0.080 Uiso 1 1 calc R
C59 C 0.3614(7) 1.3620(6) 1.5006(5) 0.052(3) Uani 1 1 d .
C60 C 0.3506(7) 1.3271(7) 1.4290(5) 0.055(3) Uani 1 1 d .
H60A H 0.2910 1.2948 1.4252 0.066 Uiso 1 1 calc R
H60B H 0.3423 1.3682 1.3937 0.066 Uiso 1 1 calc R
C61 C 0.4345(6) 1.2557(6) 1.3396(5) 0.044(2) Uani 1 1 d .
H61A H 0.4243 1.3019 1.3094 0.052 Uiso 1 1 calc R
C62 C 0.3509(6) 1.1997(6) 1.3229(5) 0.047(2) Uani 1 1 d .
H62A H 0.2875 1.2250 1.3302 0.056 Uiso 1 1 calc R
H62B H 0.3577 1.1556 1.3551 0.056 Uiso 1 1 calc R
C63 C 0.3506(7) 1.1707(6) 1.2465(5) 0.055(3) Uani 1 1 d .
H63A H 0.2979 1.1323 1.2384 0.066 Uiso 1 1 calc R
H63B H 0.3361 1.2140 1.2143 0.066 Uiso 1 1 calc R
C64 C 0.4471(7) 1.1358(7) 1.2309(6) 0.065(3) Uani 1 1 d .
H64A H 0.4574 1.0883 1.2583 0.078 Uiso 1 1 calc R
H64B H 0.4462 1.1224 1.1808 0.078 Uiso 1 1 calc R
C65 C 0.5294(8) 1.1897(6) 1.2485(5) 0.058(3) Uani 1 1 d .
H65A H 0.5230 1.2341 1.2166 0.069 Uiso 1 1 calc R
H65B H 0.5921 1.1639 1.2403 0.069 Uiso 1 1 calc R
C66 C 0.5333(6) 1.2191(6) 1.3250(5) 0.048(2) Uani 1 1 d .
H66A H 0.5446 1.1745 1.3570 0.058 Uiso 1 1 calc R
C67 C 0.7134(7) 1.2397(7) 1.3352(6) 0.065(3) Uani 1 1 d .
H67A H 0.7261 1.2316 1.2856 0.079 Uiso 1 1 calc R
H67B H 0.7132 1.1891 1.3581 0.079 Uiso 1 1 calc R
C68 C 0.7942(7) 1.2868(7) 1.3688(7) 0.064(3) Uani 1 1 d .
C69 C 0.8250(8) 1.2797(7) 1.4357(7) 0.071(3) Uani 1 1 d .
H69A H 0.7960 1.2430 1.4645 0.085 Uiso 1 1 calc R
C70 C 0.9000(9) 1.3266(9) 1.4627(8) 0.091(4) Uani 1 1 d .
H70A H 0.9238 1.3216 1.5101 0.109 Uiso 1 1 calc R
C71 C 0.9394(9) 1.3797(9) 1.4210(9) 0.091(5) Uani 1 1 d .
H71A H 0.9894 1.4124 1.4406 0.109 Uiso 1 1 calc R
C72 C 0.8397(8) 1.3421(8) 1.3304(7) 0.078(4) Uani 1 1 d .
H72A H 0.8183 1.3479 1.2826 0.093 Uiso 1 1 calc R
C73 C -0.1653(15) 1.0507(14) 1.4698(14) 0.208(14) Uani 1 1 d .
H73A H -0.2108 1.0149 1.4901 0.312 Uiso 1 1 calc R
H73B H -0.1421 1.0289 1.4269 0.312 Uiso 1 1 calc R
H73C H -0.1991 1.0990 1.4592 0.312 Uiso 1 1 calc R
N1 N 0.0911(5) 1.0839(4) 1.0330(4) 0.048(2) Uani 1 1 d .
N2 N 0.0603(6) 0.9578(5) 1.1477(4) 0.055(2) Uani 1 1 d .
H2B H 0.1135 0.9246 1.1502 0.066 Uiso 1 1 calc R
N3 N -0.1151(5) 0.8682(5) 1.1328(4) 0.049(2) Uani 1 1 d .
H3B H -0.1530 0.8996 1.1566 0.058 Uiso 1 1 d R
N4 N -0.2545(5) 0.8000(5) 0.9237(4) 0.050(2) Uani 1 1 d .
N5 N -0.0146(5) 0.9402(4) 0.9359(4) 0.047(2) Uani 1 1 d .
N6 N -0.1921(5) 1.0620(4) 0.9484(4) 0.0448(19) Uani 1 1 d .
H6C H -0.1933 1.1031 0.9203 0.054 Uiso 1 1 d R
N7 N -0.2078(5) 1.1375(4) 1.0810(4) 0.0391(17) Uani 1 1 d .
H7B H -0.2447 1.1168 1.1133 0.047 Uiso 1 1 d R
N8 N 0.0562(6) 1.2335(5) 1.2081(4) 0.048(2) Uani 1 1 d .
N9 N 0.6490(6) 1.3974(5) 1.5358(5) 0.057(2) Uani 1 1 d .
N10 N 0.6484(6) 1.5299(5) 1.4236(4) 0.050(2) Uani 1 1 d .
H10C H 0.6399 1.5759 1.4432 0.060 Uiso 1 1 d R
N11 N 0.4939(6) 1.5245(5) 1.3152(4) 0.054(2) Uani 1 1 d .
H11C H 0.5114 1.4850 1.2887 0.065 Uiso 1 1 d R
N12 N 0.2288(5) 1.3844(5) 1.2625(4) 0.049(2) Uani 1 1 d .
N13 N 0.4093(5) 1.4293(5) 1.5085(4) 0.052(2) Uani 1 1 d .
H13C H 0.3526 1.4563 1.4950 0.062 Uiso 1 1 calc R
N14 N 0.4381(5) 1.2797(4) 1.4141(4) 0.0433(19) Uani 1 1 d .
H14A H 0.4346 1.2445 1.4479 0.052 Uiso 1 1 d R
N15 N 0.6151(5) 1.2756(5) 1.3394(4) 0.052(2) Uani 1 1 d .
N16 N 0.9116(8) 1.3874(8) 1.3563(7) 0.096(4) Uani 1 1 d .
N17 N -0.0902(8) 1.2588(8) 0.9358(6) 0.080(3) Uani 1 1 d .
O1 O -0.1403(9) 1.3133(7) 0.9241(8) 0.146(5) Uani 1 1 d .
O2 O -0.0443(7) 1.2537(8) 0.9914(6) 0.121(4) Uani 1 1 d .
O3 O -0.0889(9) 1.2067(6) 0.8946(6) 0.121(4) Uani 1 1 d .
O4 O -0.0827(13) 1.0641(16) 1.5190(16) 0.36(2) Uani 1 1 d .
H4B H -0.0346 1.0834 1.4992 0.431 Uiso 1 1 d R
O1W O -0.0484(19) 1.1402(14) 1.6144(13) 0.162(12) Uani 0.50 1 d P
H1WA H -0.0759 1.1177 1.5792 0.194 Uiso 0.50 1 d PR
H1WB H -0.0084 1.1679 1.5934 0.194 Uiso 0.50 1 d PR
O2W O -0.2120(16) 1.2156(11) 1.6484(10) 0.257(11) Uani 1 1 d .
H2WA H -0.1965 1.1982 1.6093 0.309 Uiso 1 1 d R
H2WB H -0.1925 1.2309 1.6889 0.309 Uiso 1 1 d R
O3W O -0.2308(16) 1.195(4) 1.7933(13) 0.35(4) Uani 0.50 1 d P
H3WA H -0.1948 1.1683 1.8215 0.419 Uiso 0.50 1 d PR
H3WB H -0.2896 1.1998 1.8048 0.419 Uiso 0.50 1 d PR

loop_
_atom_site_aniso_label
_atom_site_aniso_U_11
_atom_site_aniso_U_22
_atom_site_aniso_U_33
_atom_site_aniso_U_23
_atom_site_aniso_U_13
_atom_site_aniso_U_12
Ag1 0.0540(4) 0.0450(5) 0.0506(5) -0.0040(4) 0.0122(3) -0.0041(3)
Ag2 0.0358(3) 0.0455(4) 0.0583(5) -0.0116(4) 0.0088(3) -0.0039(3)
Ag3 0.0482(4) 0.0522(5) 0.0486(4) 0.0079(4) 0.0160(3) 0.0028(3)
Ag4 0.0438(4) 0.0498(5) 0.0622(5) -0.0099(4) 0.0053(3) -0.0018(3)
Ag5 0.0508(4) 0.0653(5) 0.0577(5) 0.0113(4) 0.0001(4) -0.0052(4)
B1 0.080(9) 0.045(8) 0.065(8) 0.017(7) 0.044(7) 0.026(7)
B2 0.057(7) 0.068(9) 0.070(10) 0.018(8) 0.005(7) -0.003(7)
B3 0.045(6) 0.042(7) 0.082(10) -0.015(7) -0.001(6) -0.001(5)
B4 0.044(6) 0.046(7) 0.029(6) -0.028(5) -0.009(5) -0.006(5)
F1 0.200(15) 0.142(12) 0.46(3) 0.101(16) 0.097(17) 0.047(11)
F2 0.220(12) 0.101(8) 0.129(8) 0.001(6) 0.069(8) -0.012(7)
F3 0.139(7) 0.083(6) 0.155(8) 0.051(5) 0.092(6) 0.040(5)
F4 0.120(6) 0.092(6) 0.066(4) -0.002(4) 0.030(4) -0.021(5)
F5 0.096(5) 0.165(8) 0.063(5) 0.023(5) 0.024(4) 0.014(5)
F6 0.069(4) 0.119(6) 0.059(4) 0.025(4) 0.001(3) 0.003(4)
F7 0.088(5) 0.089(6) 0.149(7) 0.011(5) -0.009(5) -0.020(4)
F8 0.064(4) 0.068(4) 0.096(5) 0.018(4) -0.005(3) 0.002(3)
F9 0.213(12) 0.153(10) 0.196(12) 0.012(9) 0.103(10) -0.019(9)
F10 0.139(9) 0.168(11) 0.40(2) -0.182(13) 0.164(11) -0.072(8)
F11 0.182(11) 0.162(11) 0.226(13) -0.073(10) 0.089(10) -0.028(9)
F12 0.218(15) 0.32(2) 0.241(16) 0.164(15) -0.132(13) -0.112(14)
F13 0.38(3) 0.25(2) 0.205(17) 0.020(15) 0.060(17) 0.09(2)
F14 0.105(8) 0.40(3) 0.242(17) -0.030(18) 0.003(10) 0.066(13)
F15 0.207(17) 0.34(3) 0.36(3) -0.01(2) -0.069(17) -0.097(19)
F16 0.113(7) 0.131(8) 0.143(8) -0.052(6) -0.002(6) 0.000(6)
C1 0.075(7) 0.050(7) 0.097(9) -0.022(7) 0.047(6) -0.025(6)
C2 0.073(8) 0.071(9) 0.122(12) 0.010(8) 0.060(8) -0.018(7)
C3 0.045(7) 0.110(12) 0.181(18) -0.003(12) 0.052(10) -0.002(8)
C4 0.041(7) 0.124(14) 0.154(15) -0.017(11) -0.006(8) -0.013(7)
C5 0.034(5) 0.073(8) 0.075(8) -0.011(6) 0.006(5) -0.010(5)
C6 0.048(6) 0.089(9) 0.051(7) 0.002(6) -0.010(5) -0.006(6)
C7 0.061(6) 0.065(7) 0.038(6) 0.005(5) 0.006(5) 0.002(5)
C8 0.086(8) 0.101(10) 0.063(8) 0.011(7) -0.028(7) 0.006(8)
C9 0.144(14) 0.180(18) 0.054(9) 0.023(11) -0.041(9) -0.008(14)
C10 0.118(11) 0.132(14) 0.060(8) 0.028(9) 0.007(8) -0.027(11)
C11 0.083(8) 0.081(9) 0.042(6) 0.015(6) -0.001(5) -0.002(7)
C12 0.059(6) 0.044(6) 0.053(6) 0.012(5) -0.001(5) 0.008(5)
C13 0.075(7) 0.043(6) 0.049(6) 0.006(5) 0.018(5) -0.007(5)
C14 0.060(6) 0.036(5) 0.049(6) 0.003(5) 0.015(5) -0.022(5)
C15 0.063(7) 0.064(7) 0.066(7) -0.019(6) 0.024(6) -0.014(6)
C16 0.050(6) 0.073(8) 0.077(8) -0.010(7) 0.019(6) -0.006(6)
C17 0.043(5) 0.066(7) 0.062(7) -0.006(6) 0.007(5) -0.008(5)
C18 0.048(5) 0.043(6) 0.058(7) 0.009(5) 0.004(5) -0.001(4)
C19 0.052(6) 0.055(7) 0.089(9) -0.026(6) 0.029(6) -0.014(5)
C20 0.071(8) 0.081(9) 0.084(9) -0.054(8) 0.052(7) -0.034(7)
C21 0.079(8) 0.085(9) 0.059(7) -0.012(7) 0.031(6) -0.028(7)
C22 0.064(7) 0.082(9) 0.040(6) -0.011(6) 0.017(5) -0.034(6)
C23 0.054(6) 0.054(6) 0.039(5) -0.021(5) 0.016(4) -0.018(5)
C24 0.043(5) 0.034(5) 0.060(6) -0.012(5) 0.004(4) -0.008(4)
C25 0.041(5) 0.045(6) 0.037(5) -0.005(4) 0.007(4) -0.006(4)
C26 0.046(5) 0.079(8) 0.048(6) -0.016(5) -0.003(4) -0.001(5)
C27 0.039(5) 0.123(11) 0.064(7) -0.041(8) -0.003(5) 0.009(6)
C28 0.042(6) 0.107(11) 0.080(9) -0.001(8) -0.004(6) 0.013(6)
C29 0.035(5) 0.071(7) 0.055(6) -0.016(5) 0.006(4) 0.001(5)
C30 0.037(5) 0.052(6) 0.038(5) -0.014(4) 0.006(4) -0.007(4)
C31 0.049(5) 0.049(6) 0.056(6) -0.022(5) -0.003(5) 0.014(5)
C32 0.057(6) 0.039(5) 0.041(6) -0.021(5) 0.014(4) -0.001(4)
C33 0.046(5) 0.061(7) 0.057(7) -0.024(6) 0.023(5) -0.006(5)
C34 0.067(7) 0.074(8) 0.038(6) -0.003(5) 0.014(5) -0.015(6)
C35 0.055(6) 0.069(7) 0.041(6) -0.010(6) -0.004(5) 0.001(5)
C36 0.057(6) 0.046(6) 0.036(5) -0.011(4) 0.000(5) 0.007(5)
C37 0.094(9) 0.089(9) 0.040(7) 0.005(7) -0.015(6) -0.005(7)
C38 0.096(10) 0.124(13) 0.047(8) 0.029(8) 0.007(7) 0.028(10)
C39 0.094(10) 0.101(12) 0.059(8) -0.029(8) -0.018(7) 0.023(9)
C40 0.065(7) 0.071(8) 0.062(8) -0.012(7) -0.026(6) 0.008(6)
C41 0.049(5) 0.062(8) 0.057(7) -0.011(5) -0.013(5) 0.011(5)
C42 0.046(5) 0.063(7) 0.057(6) -0.007(6) 0.004(5) -0.004(5)
C43 0.064(6) 0.056(7) 0.040(6) -0.018(5) 0.014(5) -0.014(5)
C44 0.083(8) 0.068(8) 0.065(7) -0.006(7) 0.014(6) -0.023(7)
C45 0.096(10) 0.118(13) 0.094(11) 0.002(10) 0.034(9) -0.055(10)
C46 0.127(12) 0.087(10) 0.073(9) -0.005(8) 0.042(9) -0.053(10)
C47 0.111(9) 0.087(9) 0.042(6) 0.005(6) 0.025(6) -0.037(8)
C48 0.065(6) 0.071(8) 0.049(6) -0.009(6) 0.015(5) -0.016(6)
C49 0.076(7) 0.050(7) 0.058(7) 0.017(5) -0.012(6) -0.008(6)
C50 0.058(6) 0.050(7) 0.059(7) 0.028(6) -0.004(5) -0.001(5)
C51 0.064(7) 0.086(9) 0.055(7) -0.001(7) -0.010(6) 0.009(7)
C52 0.065(7) 0.080(9) 0.067(8) 0.015(7) 0.017(6) 0.025(7)
C53 0.041(5) 0.076(9) 0.056(7) 0.009(6) 0.016(5) -0.002(5)
C54 0.047(5) 0.050(6) 0.046(6) 0.004(5) 0.000(4) 0.001(5)
C55 0.070(7) 0.085(9) 0.035(6) 0.010(6) 0.003(5) -0.002(6)
C56 0.109(10) 0.083(10) 0.050(7) -0.004(7) 0.013(7) -0.013(8)
C57 0.110(11) 0.115(13) 0.052(8) 0.026(8) 0.029(7) 0.008(9)
C58 0.070(7) 0.087(9) 0.045(6) 0.002(6) 0.027(5) -0.006(6)
C59 0.051(6) 0.066(7) 0.039(6) 0.002(5) 0.007(4) -0.002(5)
C60 0.042(5) 0.079(8) 0.044(6) 0.000(6) 0.011(4) 0.010(5)
C61 0.037(5) 0.051(6) 0.044(6) 0.001(5) 0.011(4) 0.000(4)
C62 0.036(5) 0.057(6) 0.048(6) -0.004(5) 0.007(4) 0.003(4)
C63 0.056(6) 0.055(7) 0.051(6) -0.020(5) -0.010(5) 0.013(5)
C64 0.059(6) 0.077(8) 0.062(7) -0.016(6) 0.020(5) -0.004(6)
C65 0.069(7) 0.044(6) 0.063(7) -0.025(5) 0.028(5) -0.008(5)
C66 0.037(5) 0.037(6) 0.070(7) -0.016(5) 0.002(4) 0.004(4)
C67 0.051(6) 0.062(7) 0.085(8) -0.032(6) 0.015(6) -0.003(5)
C68 0.031(5) 0.071(8) 0.092(9) -0.030(7) 0.013(5) -0.008(5)
C69 0.059(7) 0.080(9) 0.074(9) -0.010(7) 0.003(6) 0.000(6)
C70 0.065(8) 0.102(11) 0.105(11) -0.026(9) -0.005(7) 0.005(8)
C71 0.049(7) 0.106(11) 0.122(13) -0.041(10) 0.038(8) -0.034(7)
C72 0.061(7) 0.089(9) 0.087(9) -0.029(8) 0.029(6) -0.016(7)
C73 0.089(13) 0.20(2) 0.33(4) 0.16(2) -0.023(17) -0.026(14)
N1 0.039(4) 0.036(5) 0.069(6) -0.014(4) 0.013(4) -0.014(4)
N2 0.039(4) 0.061(6) 0.064(6) 0.000(4) -0.005(4) -0.003(4)
N3 0.046(4) 0.045(5) 0.055(5) 0.002(4) 0.006(4) -0.007(4)
N4 0.046(4) 0.042(5) 0.062(5) -0.012(4) 0.007(4) -0.011(4)
N5 0.040(4) 0.034(5) 0.070(6) -0.008(4) 0.022(4) -0.010(3)
N6 0.047(4) 0.042(5) 0.047(5) -0.007(4) 0.006(4) -0.009(4)
N7 0.037(4) 0.043(4) 0.039(4) -0.013(3) 0.009(3) -0.002(3)
N8 0.059(5) 0.058(5) 0.026(4) -0.006(4) -0.001(4) -0.005(4)
N9 0.057(5) 0.061(6) 0.053(6) 0.001(5) 0.000(4) -0.002(4)
N10 0.060(5) 0.050(5) 0.041(5) -0.012(4) 0.009(4) -0.002(4)
N11 0.065(5) 0.041(5) 0.058(5) 0.004(4) 0.015(4) -0.008(4)
N12 0.035(4) 0.062(5) 0.052(5) -0.001(4) 0.006(4) 0.002(4)
N13 0.043(4) 0.072(6) 0.042(5) 0.005(5) 0.010(3) 0.002(4)
N14 0.033(4) 0.057(5) 0.041(4) -0.005(4) 0.007(3) 0.001(3)
N15 0.034(4) 0.056(5) 0.068(6) -0.017(4) 0.019(4) -0.003(4)
N16 0.076(7) 0.120(10) 0.097(9) -0.027(8) 0.046(7) -0.040(7)
N17 0.081(7) 0.098(10) 0.059(7) 0.001(7) -0.004(6) -0.040(7)
O1 0.132(10) 0.090(9) 0.215(14) 0.074(9) 0.012(9) 0.025(7)
O2 0.082(6) 0.194(12) 0.087(7) -0.013(7) 0.002(6) -0.039(7)
O3 0.172(11) 0.080(7) 0.119(9) -0.014(7) 0.058(8) -0.040(8)
O4 0.125(13) 0.42(4) 0.53(4) 0.33(4) 0.05(2) -0.053(18)
O1W 0.17(2) 0.16(2) 0.16(2) -0.017(18) 0.041(18) -0.14(2)
O2W 0.33(3) 0.23(2) 0.219(18) -0.094(16) 0.081(17) -0.15(2)
O3W 0.067(14) 0.87(12) 0.11(2) -0.13(4) 0.007(14) -0.11(3)

loop_
_atom_type_symbol
_atom_type_description
_atom_type_scat_dispersion_real
_atom_type_scat_dispersion_imag
_atom_type_scat_source
C C 0.0033 0.0016 'International Tables Vol C Tables 4.2.6.8 and 6.1.1.4'
H H 0.0000 0.0000 'International Tables Vol C Tables 4.2.6.8 and 6.1.1.4'
B B 0.0013 0.0007 'International Tables Vol C Tables 4.2.6.8 and 6.1.1.4'
N N 0.0061 0.0033 'International Tables Vol C Tables 4.2.6.8 and 6.1.1.4'
O O 0.0106 0.0060 'International Tables Vol C Tables 4.2.6.8 and 6.1.1.4'
F F 0.0171 0.0103 'International Tables Vol C Tables 4.2.6.8 and 6.1.1.4'
Ag Ag -0.8971 1.1015 'International Tables Vol C Tables 4.2.6.8 and 6.1.1.4'

loop_
_geom_angle_atom_site_label_1
_geom_angle_atom_site_label_2
_geom_angle_atom_site_label_3
_geom_angle
_geom_angle_site_symmetry_1
_geom_angle_site_symmetry_3
N5 Ag1 N3 151.6(3) . .
N5 Ag1 N2 131.8(3) . .
N3 Ag1 N2 76.3(3) . .
N5 Ag1 Ag2 79.9(2) . .
N3 Ag1 Ag2 113.2(2) . .
N2 Ag1 Ag2 81.8(2) . .
N1 Ag2 N7 156.1(3) . .
N1 Ag2 N6 127.7(3) . .
N7 Ag2 N6 76.3(2) . .
N1 Ag2 Ag1 75.4(2) . .
N7 Ag2 Ag1 112.39(19) . .
N6 Ag2 Ag1 81.94(19) . .
N13 Ag3 N11 151.6(3) . .
N13 Ag3 N10 131.5(3) . .
N11 Ag3 N10 76.8(3) . .
N13 Ag3 F15 84.0(5) . .
N11 Ag3 F15 86.6(5) . .
N10 Ag3 F15 104.2(4) . .
N13 Ag3 Ag4 79.2(2) . .
N11 Ag3 Ag4 111.2(2) . .
N10 Ag3 Ag4 82.6(2) . .
F15 Ag3 Ag4 162.1(5) . .
N9 Ag4 N15 152.4(3) . .
N9 Ag4 N14 130.8(3) . .
N15 Ag4 N14 76.8(3) . .
N9 Ag4 Ag3 77.6(2) . .
N15 Ag4 Ag3 111.0(2) . .
N14 Ag4 Ag3 83.22(19) . .
N4 Ag5 N8 128.1(3) 2_557 .
N4 Ag5 N12 122.2(3) 2_557 .
N8 Ag5 N12 108.2(3) . .
F2 B1 F4 121.6(11) . .
F2 B1 F3 111.7(14) . .
F4 B1 F3 115.2(10) . .
F2 B1 F1 97.2(12) . .
F4 B1 F1 100.4(13) . .
F3 B1 F1 106.9(13) . .
F5 B2 F6 110.9(11) . .
F5 B2 F7 111.1(11) . .
F6 B2 F7 108.3(11) . .
F5 B2 F8 108.4(11) . .
F6 B2 F8 108.8(10) . .
F7 B2 F8 109.4(11) . .
F12 B3 F10 105.0(17) . .
F12 B3 F11 102.5(15) . .
F10 B3 F11 112.3(11) . .
F12 B3 F9 99.6(13) . .
F10 B3 F9 120.5(13) . .
F11 B3 F9 113.9(14) . .
F14 B4 F16 115.1(9) . .
F14 B4 F13 107.6(11) . .
F16 B4 F13 107.4(10) . .
F14 B4 F15 105.3(10) . .
F16 B4 F15 106.1(10) . .
F13 B4 F15 115.6(11) . .
B4 F15 Ag3 118.2(10) . .
C2 C1 N1 119.1(13) . .
C2 C1 H1A 120.5 . .
N1 C1 H1A 120.5 . .
C3 C2 C1 118.8(13) . .
C3 C2 H2A 120.6 . .
C1 C2 H2A 120.6 . .
C2 C3 C4 120.1(12) . .
C2 C3 H3A 120.0 . .
C4 C3 H3A 120.0 . .
C5 C4 C3 119.9(15) . .
C5 C4 H4A 120.0 . .
C3 C4 H4A 120.0 . .
N1 C5 C4 121.6(12) . .
N1 C5 C6 116.7(9) . .
C4 C5 C6 121.7(12) . .
C5 C6 N2 110.5(9) . .
C5 C6 H6A 109.6 . .
N2 C6 H6A 109.6 . .
C5 C6 H6B 109.6 . .
N2 C6 H6B 109.6 . .
H6A C6 H6B 108.1 . .
N2 C7 C8 113.4(9) . .
N2 C7 C12 110.0(8) . .
C8 C7 C12 109.9(9) . .
N2 C7 H7A 107.8 . .
C8 C7 H7A 107.8 . .
C12 C7 H7A 107.8 . .
C7 C8 C9 112.6(10) . .
C7 C8 H8A 109.1 . .
C9 C8 H8A 109.1 . .
C7 C8 H8B 109.1 . .
C9 C8 H8B 109.1 . .
H8A C8 H8B 107.8 . .
C10 C9 C8 106.1(13) . .
C10 C9 H9A 110.5 . .
C8 C9 H9A 110.5 . .
C10 C9 H9B 110.5 . .
C8 C9 H9B 110.5 . .
H9A C9 H9B 108.7 . .
C11 C10 C9 109.3(11) . .
C11 C10 H10A 109.8 . .
C9 C10 H10A 109.8 . .
C11 C10 H10B 109.8 . .
C9 C10 H10B 109.8 . .
H10A C10 H10B 108.3 . .
C10 C11 C12 111.0(10) . .
C10 C11 H11A 109.4 . .
C12 C11 H11A 109.4 . .
C10 C11 H11B 109.4 . .
C12 C11 H11B 109.4 . .
H11A C11 H11B 108.0 . .
N3 C12 C7 108.4(8) . .
N3 C12 C11 111.3(8) . .
C7 C12 C11 111.1(9) . .
N3 C12 H12A 108.7 . .
C7 C12 H12A 108.7 . .
C11 C12 H12A 108.7 . .
N3 C13 C14 109.0(8) . .
N3 C13 H13A 109.9 . .
C14 C13 H13A 109.9 . .
N3 C13 H13B 109.9 . .
C14 C13 H13B 109.9 . .
H13A C13 H13B 108.3 . .
C15 C14 C18 118.0(10) . .
C15 C14 C13 122.6(9) . .
C18 C14 C13 119.4(9) . .
C14 C15 C16 121.2(10) . .
C14 C15 H15A 119.4 . .
C16 C15 H15A 119.4 . .
C17 C16 C15 118.5(10) . .
C17 C16 H16A 120.7 . .
C15 C16 H16A 120.8 . .
N4 C17 C16 121.5(10) . .
N4 C17 H17A 119.3 . .
C16 C17 H17A 119.3 . .
N4 C18 C14 123.3(9) . .
N4 C18 H18A 118.3 . .
C14 C18 H18A 118.3 . .
C20 C19 N5 123.8(12) . .
C20 C19 H19A 118.1 . .
N5 C19 H19A 118.1 . .
C19 C20 C21 118.9(11) . .
C19 C20 H20A 120.6 . .
C21 C20 H20A 120.6 . .
C22 C21 C20 117.4(11) . .
C22 C21 H21A 121.3 . .
C20 C21 H21A 121.3 . .
C21 C22 C23 122.9(12) . .
C21 C22 H22A 118.5 . .
C23 C22 H22A 118.5 . .
N5 C23 C22 120.2(9) . .
N5 C23 C24 117.9(8) . .
C22 C23 C24 121.8(10) . .
N6 C24 C23 111.6(7) . .
N6 C24 H24A 109.3 . .
C23 C24 H24A 109.3 . .
N6 C24 H24B 109.3 . .
C23 C24 H24B 109.3 . .
H24A C24 H24B 108.0 . .
N6 C25 C26 113.8(7) . .
N6 C25 C30 110.4(7) . .
C26 C25 C30 110.1(8) . .
N6 C25 H25A 107.4 . .
C26 C25 H25A 107.4 . .
C30 C25 H25A 107.4 . .
C27 C26 C25 113.2(8) . .
C27 C26 H26A 108.9 . .
C25 C26 H26A 108.9 . .
C27 C26 H26B 108.9 . .
C25 C26 H26B 108.9 . .
H26A C26 H26B 107.8 . .
C26 C27 C28 112.2(10) . .
C26 C27 H27A 109.2 . .
C28 C27 H27A 109.2 . .
C26 C27 H27B 109.2 . .
C28 C27 H27B 109.2 . .
H27A C27 H27B 107.9 . .
C27 C28 C29 113.5(10) . .
C27 C28 H28A 108.9 . .
C29 C28 H28A 108.9 . .
C27 C28 H28B 108.9 . .
C29 C28 H28B 108.9 . .
H28A C28 H28B 107.7 . .
C28 C29 C30 111.6(8) . .
C28 C29 H29A 109.3 . .
C30 C29 H29A 109.3 . .
C28 C29 H29B 109.3 . .
C30 C29 H29B 109.3 . .
H29A C29 H29B 108.0 . .
N7 C30 C29 111.4(7) . .
N7 C30 C25 109.2(7) . .
C29 C30 C25 110.3(7) . .
N7 C30 H30A 108.6 . .
C29 C30 H30A 108.6 . .
C25 C30 H30A 108.6 . .
N7 C31 C32 110.7(7) . .
N7 C31 H31A 109.5 . .
C32 C31 H31A 109.5 . .
N7 C31 H31B 109.5 . .
C32 C31 H31B 109.5 . .
H31A C31 H31B 108.1 . .
C33 C32 C36 117.5(9) . .
C33 C32 C31 122.0(9) . .
C36 C32 C31 120.6(9) . .
C32 C33 C34 119.0(9) . .
C32 C33 H33A 120.5 . .
C34 C33 H33A 120.5 . .
C35 C34 C33 118.0(10) . .
C35 C34 H34A 121.0 . .
C33 C34 H34A 121.0 . .
N8 C35 C34 123.6(9) . .
N8 C35 H35A 118.2 . .
C34 C35 H35A 118.2 . .
N8 C36 C32 122.9(10) . .
N8 C36 H36A 118.6 . .
C32 C36 H36A 118.6 . .
N9 C37 C38 124.0(13) . .
N9 C37 H37A 118.0 . .
C38 C37 H37A 118.0 . .
C39 C38 C37 116.8(12) . .
C39 C38 H38A 121.6 . .
C37 C38 H38A 121.6 . .
C40 C39 C38 120.8(12) . .
C40 C39 H39A 119.6 . .
C38 C39 H39A 119.6 . .
C39 C40 C41 117.3(12) . .
C39 C40 H40A 121.3 . .
C41 C40 H40A 121.3 . .
N9 C41 C40 122.2(11) . .
N9 C41 C42 118.1(9) . .
C40 C41 C42 119.7(11) . .
N10 C42 C41 110.8(8) . .
N10 C42 H42A 109.5 . .
C41 C42 H42A 109.5 . .
N10 C42 H42B 109.5 . .
C41 C42 H42B 109.5 . .
H42A C42 H42B 108.1 . .
C48 C43 N10 108.0(8) . .
C48 C43 C44 113.0(9) . .
N10 C43 C44 113.0(8) . .
C48 C43 H43A 107.5 . .
N10 C43 H43A 107.5 . .
C44 C43 H43A 107.5 . .
C43 C44 C45 112.0(9) . .
C43 C44 H44A 109.2 . .
C45 C44 H44A 109.2 . .
C43 C44 H44B 109.2 . .
C45 C44 H44B 109.2 . .
H44A C44 H44B 107.9 . .
C46 C45 C44 111.2(12) . .
C46 C45 H45A 109.4 . .
C44 C45 H45A 109.4 . .
C46 C45 H45B 109.4 . .
C44 C45 H45B 109.4 . .
H45A C45 H45B 108.0 . .
C45 C46 C47 111.5(12) . .
C45 C46 H46A 109.3 . .
C47 C46 H46A 109.3 . .
C45 C46 H46B 109.3 . .
C47 C46 H46B 109.3 . .
H46A C46 H46B 108.0 . .
C48 C47 C46 111.1(10) . .
C48 C47 H47A 109.4 . .
C46 C47 H47A 109.4 . .
C48 C47 H47B 109.4 . .
C46 C47 H47B 109.4 . .
H47A C47 H47B 108.0 . .
C43 C48 N11 110.2(9) . .
C43 C48 C47 113.2(9) . .
N11 C48 C47 109.3(8) . .
C43 C48 H48A 108.0 . .
N11 C48 H48A 108.0 . .
C47 C48 H48A 108.0 . .
N11 C49 C50 111.4(8) . .
N11 C49 H49A 109.4 . .
C50 C49 H49A 109.4 . .
N11 C49 H49B 109.4 . .
C50 C49 H49B 109.4 . .
H49A C49 H49B 108.0 . .
C54 C50 C51 118.1(10) . .
C54 C50 C49 119.7(10) . .
C51 C50 C49 122.2(11) . .
C52 C51 C50 117.8(12) . .
C52 C51 H51A 121.1 . .
C50 C51 H51A 121.1 . .
C51 C52 C53 121.9(11) . .
C51 C52 H52A 119.0 . .
C53 C52 H52A 119.0 . .
N12 C53 C52 122.2(10) . .
N12 C53 H53A 118.9 . .
C52 C53 H53A 118.9 . .
N12 C54 C50 122.3(9) . .
N12 C54 H54A 118.9 . .
C50 C54 H54A 118.9 . .
N13 C55 C56 121.6(12) . .
N13 C55 H55A 119.2 . .
C56 C55 H55A 119.2 . .
C55 C56 C57 119.1(12) . .
C55 C56 H56A 120.4 . .
C57 C56 H56A 120.4 . .
C58 C57 C56 119.5(12) . .
C58 C57 H57A 120.2 . .
C56 C57 H57A 120.2 . .
C57 C58 C59 118.1(13) . .
C57 C58 H58A 121.0 . .
C59 C58 H58A 121.0 . .
N13 C59 C58 121.3(10) . .
N13 C59 C60 118.4(9) . .
C58 C59 C60 120.3(10) . .
N14 C60 C59 111.5(8) . .
N14 C60 H60A 109.3 . .
C59 C60 H60A 109.3 . .
N14 C60 H60B 109.3 . .
C59 C60 H60B 109.3 . .
H60A C60 H60B 108.0 . .
N14 C61 C62 111.3(7) . .
N14 C61 C66 108.5(7) . .
C62 C61 C66 110.3(8) . .
N14 C61 H61A 108.9 . .
C62 C61 H61A 108.9 . .
C66 C61 H61A 108.9 . .
C61 C62 C63 111.5(8) . .
C61 C62 H62A 109.3 . .
C63 C62 H62A 109.3 . .
C61 C62 H62B 109.3 . .
C63 C62 H62B 109.3 . .
H62A C62 H62B 108.0 . .
C64 C63 C62 111.9(8) . .
C64 C63 H63A 109.2 . .
C62 C63 H63A 109.2 . .
C64 C63 H63B 109.2 . .
C62 C63 H63B 109.2 . .
H63A C63 H63B 107.9 . .
C65 C64 C63 110.8(9) . .
C65 C64 H64A 109.5 . .
C63 C64 H64A 109.5 . .
C65 C64 H64B 109.5 . .
C63 C64 H64B 109.5 . .
H64A C64 H64B 108.1 . .
C64 C65 C66 113.8(8) . .
C64 C65 H65A 108.8 . .
C66 C65 H65A 108.8 . .
C64 C65 H65B 108.8 . .
C66 C65 H65B 108.8 . .
H65A C65 H65B 107.7 . .
N15 C66 C61 110.0(7) . .
N15 C66 C65 111.8(8) . .
C61 C66 C65 109.4(8) . .
N15 C66 H66A 108.5 . .
C61 C66 H66A 108.5 . .
C65 C66 H66A 108.5 . .
N15 C67 C68 112.7(8) . .
N15 C67 H67A 109.0 . .
C68 C67 H67A 109.0 . .
N15 C67 H67B 109.0 . .
C68 C67 H67B 109.0 . .
H67A C67 H67B 107.8 . .
C69 C68 C72 117.0(11) . .
C69 C68 C67 123.0(12) . .
C72 C68 C67 119.9(12) . .
C68 C69 C70 119.0(13) . .
C68 C69 H69A 120.5 . .
C70 C69 H69A 120.5 . .
C71 C70 C69 119.6(14) . .
C71 C70 H70A 120.2 . .
C69 C70 H70A 120.2 . .
N16 C71 C70 122.7(13) . .
N16 C71 H71A 118.7 . .
C70 C71 H71A 118.7 . .
N16 C72 C68 124.1(13) . .
N16 C72 H72A 118.0 . .
C68 C72 H72A 118.0 . .
O4 C73 H73A 109.5 . .
O4 C73 H73B 109.5 . .
H73A C73 H73B 109.5 . .
O4 C73 H73C 109.5 . .
H73A C73 H73C 109.5 . .
H73B C73 H73C 109.5 . .
C5 N1 C1 120.2(9) . .
C5 N1 Ag2 125.6(7) . .
C1 N1 Ag2 113.7(7) . .
C7 N2 C6 113.6(8) . .
C7 N2 Ag1 108.5(6) . .
C6 N2 Ag1 117.0(6) . .
C7 N2 H2B 105.6 . .
C6 N2 H2B 105.6 . .
Ag1 N2 H2B 105.6 . .
C13 N3 C12 112.3(7) . .
C13 N3 Ag1 113.6(6) . .
C12 N3 Ag1 110.3(6) . .
C13 N3 H3B 114.6 . .
C12 N3 H3B 87.3 . .
Ag1 N3 H3B 115.9 . .
C17 N4 C18 117.4(8) . .
C17 N4 Ag5 120.7(7) . 2_547
C18 N4 Ag5 120.8(6) . 2_547
C23 N5 C19 116.8(9) . .
C23 N5 Ag1 123.1(6) . .
C19 N5 Ag1 119.3(8) . .
C24 N6 C25 112.2(7) . .
C24 N6 Ag2 118.0(6) . .
C25 N6 Ag2 108.4(5) . .
C24 N6 H6C 117.5 . .
C25 N6 H6C 97.8 . .
Ag2 N6 H6C 100.6 . .
C31 N7 C30 112.9(7) . .
C31 N7 Ag2 113.5(5) . .
C30 N7 Ag2 109.9(5) . .
C31 N7 H7B 88.8 . .
C30 N7 H7B 97.5 . .
Ag2 N7 H7B 132.4 . .
C36 N8 C35 118.9(9) . .
C36 N8 Ag5 116.6(7) . .
C35 N8 Ag5 124.5(6) . .
C37 N9 C41 118.8(10) . .
C37 N9 Ag4 118.0(8) . .
C41 N9 Ag4 122.8(7) . .
C42 N10 C43 112.4(8) . .
C42 N10 Ag3 118.5(6) . .
C43 N10 Ag3 108.4(5) . .
C42 N10 H10C 111.8 . .
C43 N10 H10C 104.0 . .
Ag3 N10 H10C 100.2 . .
C49 N11 C48 113.6(8) . .
C49 N11 Ag3 113.3(6) . .
C48 N11 Ag3 107.0(6) . .
C49 N11 H11C 108.6 . .
C48 N11 H11C 106.7 . .
Ag3 N11 H11C 107.2 . .
C53 N12 C54 117.6(9) . .
C53 N12 Ag5 120.0(7) . .
C54 N12 Ag5 120.7(6) . .
C55 N13 C59 120.2(9) . .
C55 N13 Ag3 117.3(8) . .
C59 N13 Ag3 122.4(7) . .
C55 N13 H13C 91.4 . .
C59 N13 H13C 91.4 . .
Ag3 N13 H13C 91.4 . .
C61 N14 C60 111.2(7) . .
C61 N14 Ag4 108.6(5) . .
C60 N14 Ag4 117.1(6) . .
C61 N14 H14A 120.0 . .
C60 N14 H14A 99.4 . .
Ag4 N14 H14A 100.5 . .
C67 N15 C66 111.9(7) . .
C67 N15 Ag4 113.2(6) . .
C66 N15 Ag4 108.6(5) . .
C71 N16 C72 117.6(13) . .
O1 N17 O3 121.1(14) . .
O1 N17 O2 119.2(16) . .
O3 N17 O2 119.6(16) . .
C73 O4 H4B 111.5 . .
H1WA O1W H1WB 98.8 . .
H2WA O2W H2WB 147.3 . .
H3WA O3W H3WB 113.8 . .

loop_
_geom_bond_atom_site_label_1
_geom_bond_atom_site_label_2
_geom_bond_distance
_geom_bond_site_symmetry_2
Ag1 N5 2.168(8) .
Ag1 N3 2.263(8) .
Ag1 N2 2.371(8) .
Ag1 Ag2 3.1314(11) .
Ag2 N1 2.173(7) .
Ag2 N7 2.267(7) .
Ag2 N6 2.411(7) .
Ag3 N13 2.174(8) .
Ag3 N11 2.257(8) .
Ag3 N10 2.360(8) .
Ag3 F15 2.472(18) .
Ag3 Ag4 2.9852(11) .
Ag4 N9 2.183(9) .
Ag4 N15 2.280(8) .
Ag4 N14 2.369(7) .
Ag5 N4 2.201(8) 2_557
Ag5 N8 2.243(8) .
Ag5 N12 2.261(8) .
B1 F2 1.283(16) .
B1 F4 1.288(14) .
B1 F3 1.310(13) .
B1 F1 1.47(2) .
B2 F5 1.370(16) .
B2 F6 1.379(14) .
B2 F7 1.386(16) .
B2 F8 1.387(14) .
B3 F12 1.259(16) .
B3 F10 1.285(15) .
B3 F11 1.318(16) .
B3 F9 1.357(16) .
B4 F14 1.303(8) .
B4 F16 1.306(8) .
B4 F13 1.324(9) .
B4 F15 1.339(9) .
C1 C2 1.407(16) .
C1 N1 1.409(13) .
C1 H1A 0.9500 .
C2 C3 1.37(2) .
C2 H2A 0.9500 .
C3 C4 1.38(2) .
C3 H3A 0.9500 .
C4 C5 1.377(16) .
C4 H4A 0.9500 .
C5 N1 1.311(13) .
C5 C6 1.485(16) .
C6 N2 1.501(14) .
C6 H6A 0.9900 .
C6 H6B 0.9900 .
C7 N2 1.465(12) .
C7 C8 1.515(14) .
C7 C12 1.538(14) .
C7 H7A 1.0000 .
C8 C9 1.57(2) .
C8 H8A 0.9900 .
C8 H8B 0.9900 .
C9 C10 1.56(2) .
C9 H9A 0.9900 .
C9 H9B 0.9900 .
C10 C11 1.513(16) .
C10 H10A 0.9900 .
C10 H10B 0.9900 .
C11 C12 1.540(14) .
C11 H11A 0.9900 .
C11 H11B 0.9900 .
C12 N3 1.502(12) .
C12 H12A 1.0000 .
C13 N3 1.492(12) .
C13 C14 1.510(14) .
C13 H13A 0.9900 .
C13 H13B 0.9900 .
C14 C15 1.329(14) .
C14 C18 1.387(13) .
C15 C16 1.404(15) .
C15 H15A 0.9500 .
C16 C17 1.387(14) .
C16 H16A 0.9500 .
C17 N4 1.354(12) .
C17 H17A 0.9500 .
C18 N4 1.369(12) .
C18 H18A 0.9500 .
C19 C20 1.336(16) .
C19 N5 1.372(12) .
C19 H19A 0.9500 .
C20 C21 1.409(17) .
C20 H20A 0.9500 .
C21 C22 1.339(15) .
C21 H21A 0.9500 .
C22 C23 1.367(13) .
C22 H22A 0.9500 .
C23 N5 1.363(12) .
C23 C24 1.507(12) .
C24 N6 1.451(11) .
C24 H24A 0.9900 .
C24 H24B 0.9900 .
C25 N6 1.477(11) .
C25 C26 1.516(12) .
C25 C30 1.548(12) .
C25 H25A 1.0000 .
C26 C27 1.460(13) .
C26 H26A 0.9900 .
C26 H26B 0.9900 .
C27 C28 1.467(17) .
C27 H27A 0.9900 .
C27 H27B 0.9900 .
C28 C29 1.505(14) .
C28 H28A 0.9900 .
C28 H28B 0.9900 .
C29 C30 1.525(12) .
C29 H29A 0.9900 .
C29 H29B 0.9900 .
C30 N7 1.503(11) .
C30 H30A 1.0000 .
C31 N7 1.473(11) .
C31 C32 1.493(13) .
C31 H31A 0.9900 .
C31 H31B 0.9900 .
C32 C33 1.393(14) .
C32 C36 1.409(13) .
C33 C34 1.396(14) .
C33 H33A 0.9500 .
C34 C35 1.370(14) .
C34 H34A 0.9500 .
C35 N8 1.330(13) .
C35 H35A 0.9500 .
C36 N8 1.307(11) .
C36 H36A 0.9500 .
C37 N9 1.280(14) .
C37 C38 1.391(18) .
C37 H37A 0.9500 .
C38 C39 1.37(2) .
C38 H38A 0.9500 .
C39 C40 1.349(18) .
C39 H39A 0.9500 .
C40 C41 1.407(14) .
C40 H40A 0.9500 .
C41 N9 1.328(13) .
C41 C42 1.537(15) .
C42 N10 1.449(12) .
C42 H42A 0.9900 .
C42 H42B 0.9900 .
C43 C48 1.490(15) .
C43 N10 1.487(12) .
C43 C44 1.503(14) .
C43 H43A 1.0000 .
C44 C45 1.545(17) .
C44 H44A 0.9900 .
C44 H44B 0.9900 .
C45 C46 1.46(2) .
C45 H45A 0.9900 .
C45 H45B 0.9900 .
C46 C47 1.563(16) .
C46 H46A 0.9900 .
C46 H46B 0.9900 .
C47 C48 1.553(14) .
C47 H47A 0.9900 .
C47 H47B 0.9900 .
C48 N11 1.512(13) .
C48 H48A 1.0000 .
C49 N11 1.487(13) .
C49 C50 1.513(14) .
C49 H49A 0.9900 .
C49 H49B 0.9900 .
C50 C54 1.393(14) .
C50 C51 1.399(15) .
C51 C52 1.360(17) .
C51 H51A 0.9500 .
C52 C53 1.359(16) .
C52 H52A 0.9500 .
C53 N12 1.329(12) .
C53 H53A 0.9500 .
C54 N12 1.374(12) .
C54 H54A 0.9500 .
C55 N13 1.321(13) .
C55 C56 1.345(15) .
C55 H55A 0.9500 .
C56 C57 1.410(19) .
C56 H56A 0.9500 .
C57 C58 1.357(17) .
C57 H57A 0.9500 .
C58 C59 1.384(14) .
C58 H58A 0.9500 .
C59 N13 1.350(13) .
C59 C60 1.505(14) .
C60 N14 1.497(12) .
C60 H60A 0.9900 .
C60 H60B 0.9900 .
C61 N14 1.491(11) .
C61 C62 1.525(13) .
C61 C66 1.536(12) .
C61 H61A 1.0000 .
C62 C63 1.552(13) .
C62 H62A 0.9900 .
C62 H62B 0.9900 .
C63 C64 1.501(14) .
C63 H63A 0.9900 .
C63 H63B 0.9900 .
C64 C65 1.490(14) .
C64 H64A 0.9900 .
C64 H64B 0.9900 .
C65 C66 1.556(14) .
C65 H65A 0.9900 .
C65 H65B 0.9900 .
C66 N15 1.505(12) .
C66 H66A 1.0000 .
C67 N15 1.489(12) .
C67 C68 1.491(14) .
C67 H67A 0.9900 .
C67 H67B 0.9900 .
C68 C69 1.334(16) .
C68 C72 1.388(17) .
C69 C70 1.387(17) .
C69 H69A 0.9500 .
C70 C71 1.36(2) .
C70 H70A 0.9500 .
C71 N16 1.284(18) .
C71 H71A 0.9500 .
C72 N16 1.335(16) .
C72 H72A 0.9500 .
C73 O4 1.44(3) .
C73 H73A 0.9800 .
C73 H73B 0.9800 .
C73 H73C 0.9800 .
N2 H2B 0.9300 .
N3 H3B 0.9001 .
N4 Ag5 2.201(8) 2_547
N6 H6C 0.9001 .
N7 H7B 0.9000 .
N10 H10C 0.8999 .
N11 H11C 0.9000 .
N13 H13C 0.9300 .
N14 H14A 0.8999 .
N17 O1 1.186(15) .
N17 O3 1.209(14) .
N17 O2 1.208(13) .
O4 H4B 0.8504 .
O1W H1WA 0.8500 .
O1W H1WB 0.8499 .
O2W H2WA 0.8500 .
O2W H2WB 0.8501 .
O3W H3WA 0.8501 .
O3W H3WB 0.8501 .

loop_
_geom_hbond_atom_site_label_D
_geom_hbond_atom_site_label_H
_geom_hbond_atom_site_label_A
_geom_hbond_distance_DH
_geom_hbond_distance_HA
_geom_hbond_distance_DA
_geom_hbond_angle_DHA
_geom_hbond_site_symmetry_A
N2 H2B O1 0.93 2.46 3.114(14) 127.7 2_547
N3 H3B F3 0.90 2.15 2.927(11) 143.7 .
N6 H6C O3 0.90 2.38 3.109(13) 138.3 .
N7 H7B F3 0.90 2.26 2.913(10) 128.6 .
N10 H10C F16 0.90 2.44 3.124(11) 133.2 .
N11 H11C F10 0.90 2.20 3.068(13) 161.5 .
N14 H14A F16 0.90 2.28 3.068(12) 146.4 2_648
O4 H4B F7 0.85 2.08 2.925(17) 174.0 .
O1W H1WA O4 0.85 1.49 2.29(4) 156.1 .
O1W H1WB F5 0.85 2.02 2.85(2) 165.7 .
O2W H2WA O1W 0.85 2.26 2.71(4) 113.3 .
O2W H2WB O3W 0.85 2.20 2.83(3) 131.9 .
O3W H3WA O3 0.85 2.06 2.67(3) 127.2 1_556
